data_7039641
loop_
_publ_author_name
'Abubekerov, Mark'
'Eymann, L\'eonard Y M'
'Gianetti, Thomas L.'
'Arnold, John'

_publ_section_title
;
 Activation of heteroallenes by coordinatively unsaturated nickel(ii)
 alkyl complexes supported by the hydrotris(3-phenyl-5-methyl)pyrazolyl
 borate (Tp(Ph,Me)) ligand.
;
_journal_issue 37
_journal_name_full 'Dalton transactions (Cambridge, England : 2003)'
_journal_page_first 14581
_journal_page_last 14590
_journal_paper_doi 10.1039/c6dt01585a
_journal_volume 45
_journal_year 2016
_chemical_formula_moiety 'C39 H35 B N6 Ni O2'
_chemical_formula_sum 'C39 H35 B N6 Ni O2'
_chemical_formula_weight 689.25
_chemical_melting_point 386.2(10)
_chemical_name_common 'Complex 8a'
_chemical_name_systematic 'Complex 8a'
_chemical_properties_physical Air-sensitive,Moisture-sensitive
_space_group_IT_number 14
_symmetry_cell_setting monoclinic
_symmetry_space_group_name_Hall '-P 2yn'
_symmetry_space_group_name_H-M 'P 1 21/n 1'
_atom_sites_solution_hydrogens geom
_atom_sites_solution_primary direct
_atom_sites_solution_secondary difmap
_audit_creation_method SHELXL-97
_audit_update_record
;
2016-05-13 deposited with the CCDC.
2016-06-21 downloaded from the CCDC.
;
_cell_angle_alpha 90.00
_cell_angle_beta 95.122(3)
_cell_angle_gamma 90.00
_cell_formula_units_Z 4
_cell_length_a 12.5248(8)
_cell_length_b 15.0744(9)
_cell_length_c 18.1859(10)
_cell_measurement_reflns_used 9099
_cell_measurement_temperature 100(2)
_cell_measurement_theta_max 25.45
_cell_measurement_theta_min 2.25
_cell_volume 3419.9(4)
_computing_cell_refinement 'Bruker APEX2 v.2011.4'
_computing_data_collection 'Bruker APEX2 v.2011.4'
_computing_data_reduction 'Bruker APEX2 v.2011.4'
_computing_molecular_graphics ORTEP-32
_computing_publication_material WinGX
_computing_structure_refinement SHELXL-97
_computing_structure_solution SIR-92
_diffrn_ambient_temperature 100(2)
_diffrn_detector_area_resol_mean 8.366
_diffrn_measured_fraction_theta_full 1.000
_diffrn_measured_fraction_theta_max 0.998
_diffrn_measurement_device_type 'Bruker APEX-II CCD'
_diffrn_measurement_method '\f and \w scans'
_diffrn_radiation_monochromator graphite
_diffrn_radiation_source 'fine-focus sealed tube'
_diffrn_radiation_type MoK\a
_diffrn_radiation_wavelength 0.71073
_diffrn_reflns_av_R_equivalents 0.0238
_diffrn_reflns_av_sigmaI/netI 0.0171
_diffrn_reflns_limit_h_max 14
_diffrn_reflns_limit_h_min -15
_diffrn_reflns_limit_k_max 16
_diffrn_reflns_limit_k_min -18
_diffrn_reflns_limit_l_max 21
_diffrn_reflns_limit_l_min -21
_diffrn_reflns_number 39367
_diffrn_reflns_theta_full 25.00
_diffrn_reflns_theta_max 25.48
_diffrn_reflns_theta_min 1.76
_exptl_absorpt_coefficient_mu 0.612
_exptl_absorpt_correction_T_max 0.9545
_exptl_absorpt_correction_T_min 0.8261
_exptl_absorpt_correction_type multi-scan
_exptl_absorpt_process_details SADABS
_exptl_crystal_colour red
_exptl_crystal_density_diffrn 1.339
_exptl_crystal_density_method 'not measured'
_exptl_crystal_description plate
_exptl_crystal_F_000 1440
_exptl_crystal_recrystallization_method 'Re-crystallisation from solvent'
_exptl_crystal_size_max 0.16
_exptl_crystal_size_mid 0.11
_exptl_crystal_size_min 0.02
_refine_diff_density_max 0.274
_refine_diff_density_min -0.348
_refine_diff_density_rms 0.042
_refine_ls_extinction_method none
_refine_ls_goodness_of_fit_ref 0.814
_refine_ls_hydrogen_treatment mixed
_refine_ls_matrix_type full
_refine_ls_number_parameters 449
_refine_ls_number_reflns 6334
_refine_ls_number_restraints 0
_refine_ls_restrained_S_all 0.814
_refine_ls_R_factor_all 0.0301
_refine_ls_R_factor_gt 0.0268
_refine_ls_shift/su_max 0.001
_refine_ls_shift/su_mean 0.000
_refine_ls_structure_factor_coef Fsqd
_refine_ls_weighting_details 'calc w=1/[\s^2^(Fo^2^)+(0.0423P)^2^+4.0404P] where P=(Fo^2^+2Fc^2^)/3'
_refine_ls_weighting_scheme calc
_refine_ls_wR_factor_gt 0.0695
_refine_ls_wR_factor_ref 0.0722
_reflns_number_gt 5785
_reflns_number_total 6334
_reflns_threshold_expression >2sigma(I)
_cod_data_source_file c6dt01585a1.cif
_cod_data_source_block Complex_8a
_cod_depositor_comments
;
The following automatic conversions were performed:

'_chemical_melting_point' value '385.2-387.2' was changed to
'386.2(10)' - the average value was taken and precision was
estimated.

'_symmetry_cell_setting' value 'Monoclinic' changed to 'monoclinic'
according to
/usr/data/users/saulius/crontab/automatic-downloads/rss-feeds/RSC/lib/dictionaries/cif_core.dic
dictionary named 'cif_core.dic' version 2.4.2 from 2011-04-26.

Automatic conversion script
Id: cif_fix_values 4268 2015-11-12 08:31:59Z antanas 

 Adding full bibliography for 7039640--7039649.cif.
;
_cod_original_sg_symbol_H-M P2(1)/n
_cod_database_code 7039641
_solvent_exptl_crystal_recrystallization_method 'diethyl ether'

loop_
_symmetry_equiv_pos_as_xyz
'x, y, z'
'-x+1/2, y+1/2, -z+1/2'
'-x, -y, -z'
'x-1/2, -y-1/2, z-1/2'

loop_
_atom_site_label
_atom_site_type_symbol
_atom_site_fract_x
_atom_site_fract_y
_atom_site_fract_z
_atom_site_U_iso_or_equiv
_atom_site_adp_type
_atom_site_occupancy
_atom_site_symmetry_multiplicity
_atom_site_calc_flag
_atom_site_refinement_flags
C2 C 0.36577(13) 0.37672(11) 0.03367(8) 0.0202(3) Uani 1 1 d .
C1 C 0.38073(12) 0.30342(10) 0.16390(8) 0.0167(3) Uani 1 1 d .
C3 C 0.38876(14) 0.22605(11) 0.21963(9) 0.0224(3) Uani 1 1 d .
H3A H 0.3304 0.1852 0.2064 0.027 Uiso 1 1 calc R
H3B H 0.4552 0.1945 0.2145 0.027 Uiso 1 1 calc R
C4 C 0.38535(13) 0.25102(10) 0.29959(8) 0.0162(3) Uani 1 1 d .
C9 C 0.47866(14) 0.27215(11) 0.34210(9) 0.0221(3) Uani 1 1 d .
H9 H 0.5426 0.2766 0.3200 0.027 Uiso 1 1 calc R
C8 C 0.47841(18) 0.28692(12) 0.41751(10) 0.0352(5) Uani 1 1 d .
H8 H 0.5419 0.3005 0.4457 0.042 Uiso 1 1 calc R
C7 C 0.3832(2) 0.28126(13) 0.45042(10) 0.0429(6) Uani 1 1 d .
H7 H 0.3825 0.2907 0.5009 0.052 Uiso 1 1 calc R
C6 C 0.28983(19) 0.26163(14) 0.40824(11) 0.0424(5) Uani 1 1 d .
H6 H 0.2257 0.2584 0.4302 0.051 Uiso 1 1 calc R
C5 C 0.29040(14) 0.24667(13) 0.33328(10) 0.0297(4) Uani 1 1 d .
H5 H 0.2266 0.2336 0.3052 0.036 Uiso 1 1 calc R
C10 C 0.13043(13) -0.00031(11) 0.16708(9) 0.0225(3) Uani 1 1 d .
H10A H 0.1143 -0.0353 0.1234 0.034 Uiso 1 1 calc R
H10B H 0.0742 -0.0071 0.1992 0.034 Uiso 1 1 calc R
H10C H 0.1971 -0.0198 0.1920 0.034 Uiso 1 1 calc R
C11 C 0.13939(12) 0.09516(10) 0.14619(8) 0.0168(3) Uani 1 1 d .
C12 C 0.08845(12) 0.16946(10) 0.17103(8) 0.0181(3) Uani 1 1 d .
H12 H 0.0364 0.1708 0.2044 0.022 Uiso 1 1 calc R
C13 C 0.13107(12) 0.24218(10) 0.13571(8) 0.0158(3) Uani 1 1 d .
C14 C 0.10460(12) 0.33744(10) 0.13953(8) 0.0173(3) Uani 1 1 d .
C15 C 0.11142(13) 0.39240(11) 0.07819(9) 0.0218(3) Uani 1 1 d .
H15 H 0.1316 0.3686 0.0343 0.026 Uiso 1 1 calc R
C16 C 0.08834(14) 0.48203(11) 0.08222(10) 0.0271(4) Uani 1 1 d .
H16 H 0.0942 0.5182 0.0414 0.032 Uiso 1 1 calc R
C17 C 0.05652(14) 0.51801(12) 0.14697(10) 0.0300(4) Uani 1 1 d .
H17 H 0.0414 0.5783 0.1497 0.036 Uiso 1 1 calc R
C18 C 0.04729(15) 0.46390(12) 0.20753(10) 0.0302(4) Uani 1 1 d .
H18 H 0.0247 0.4877 0.2507 0.036 Uiso 1 1 calc R
C19 C 0.07161(13) 0.37417(11) 0.20404(9) 0.0223(3) Uani 1 1 d .
H19 H 0.0658 0.3383 0.2451 0.027 Uiso 1 1 calc R
C20 C 0.16069(13) 0.00601(11) -0.10579(9) 0.0215(3) Uani 1 1 d .
H20A H 0.2029 -0.0413 -0.0830 0.032 Uiso 1 1 calc R
H20B H 0.1449 -0.0065 -0.1574 0.032 Uiso 1 1 calc R
H20C H 0.0949 0.0112 -0.0827 0.032 Uiso 1 1 calc R
C21 C 0.22186(12) 0.09114(10) -0.09685(8) 0.0164(3) Uani 1 1 d .
C22 C 0.24038(12) 0.15569(10) -0.14829(8) 0.0183(3) Uani 1 1 d .
H22 H 0.2211 0.1538 -0.1989 0.022 Uiso 1 1 calc R
C23 C 0.29417(12) 0.22452(10) -0.10848(8) 0.0160(3) Uani 1 1 d .
C24 C 0.33168(13) 0.31159(10) -0.13412(8) 0.0181(3) Uani 1 1 d .
C25 C 0.25761(14) 0.37581(11) -0.16002(8) 0.0227(3) Uani 1 1 d .
H25 H 0.1847 0.3632 -0.1626 0.027 Uiso 1 1 calc R
C26 C 0.29203(16) 0.45849(11) -0.18199(9) 0.0297(4) Uani 1 1 d .
H26 H 0.2420 0.5009 -0.1994 0.036 Uiso 1 1 calc R
C27 C 0.40031(16) 0.47814(12) -0.17810(9) 0.0306(4) Uani 1 1 d .
H27 H 0.4230 0.5338 -0.1922 0.037 Uiso 1 1 calc R
C28 C 0.47455(15) 0.41470(12) -0.15316(9) 0.0291(4) Uani 1 1 d .
H28 H 0.5474 0.4275 -0.1509 0.035 Uiso 1 1 calc R
C29 C 0.44040(14) 0.33156(11) -0.13142(9) 0.0235(3) Uani 1 1 d .
H29 H 0.4907 0.2890 -0.1149 0.028 Uiso 1 1 calc R
C30 C 0.44022(13) -0.08373(10) 0.09346(9) 0.0210(3) Uani 1 1 d .
H30A H 0.3806 -0.0935 0.1221 0.032 Uiso 1 1 calc R
H30B H 0.5007 -0.1175 0.1139 0.032 Uiso 1 1 calc R
H30C H 0.4214 -0.1021 0.0434 0.032 Uiso 1 1 calc R
C31 C 0.46830(12) 0.01276(10) 0.09480(8) 0.0170(3) Uani 1 1 d .
C32 C 0.56560(12) 0.05285(10) 0.11344(8) 0.0185(3) Uani 1 1 d .
H32 H 0.6294 0.0250 0.1303 0.022 Uiso 1 1 calc R
C33 C 0.54954(12) 0.14412(10) 0.10201(8) 0.0155(3) Uani 1 1 d .
C34 C 0.63108(12) 0.21499(10) 0.10867(8) 0.0165(3) Uani 1 1 d .
C35 C 0.62550(12) 0.28855(11) 0.06181(9) 0.0192(3) Uani 1 1 d .
H35 H 0.5663 0.2959 0.0277 0.023 Uiso 1 1 calc R
C36 C 0.70730(13) 0.35082(11) 0.06552(9) 0.0233(3) Uani 1 1 d .
H36 H 0.7024 0.3997 0.0342 0.028 Uiso 1 1 calc R
C37 C 0.79648(13) 0.34036(11) 0.11581(10) 0.0248(4) Uani 1 1 d .
H37 H 0.8521 0.3814 0.1176 0.030 Uiso 1 1 calc R
C38 C 0.80207(14) 0.26841(11) 0.16326(9) 0.0246(4) Uani 1 1 d .
H38 H 0.8610 0.2619 0.1978 0.029 Uiso 1 1 calc R
C39 C 0.72042(13) 0.20592(11) 0.15973(9) 0.0207(3) Uani 1 1 d .
H39 H 0.7253 0.1576 0.1916 0.025 Uiso 1 1 calc R
N2 N 0.20781(10) 0.12335(8) 0.09746(7) 0.0155(3) Uani 1 1 d .
N1 N 0.20495(10) 0.21406(8) 0.09151(7) 0.0156(3) Uani 1 1 d .
N4 N 0.26556(10) 0.11986(8) -0.03025(7) 0.0156(3) Uani 1 1 d .
N3 N 0.30878(10) 0.20292(8) -0.03692(7) 0.0157(3) Uani 1 1 d .
N6 N 0.39681(10) 0.07757(8) 0.07479(7) 0.0152(3) Uani 1 1 d .
N5 N 0.44620(10) 0.15883(8) 0.07939(7) 0.0150(3) Uani 1 1 d .
O2 O 0.37742(11) 0.44958(8) 0.02006(7) 0.0319(3) Uani 1 1 d .
O1 O 0.39150(13) 0.37836(8) 0.18306(6) 0.0383(3) Uani 1 1 d .
Ni1 Ni 0.349696(15) 0.264461(12) 0.061876(10) 0.01333(7) Uani 1 1 d .
B1 B 0.27704(14) 0.07215(11) 0.04545(9) 0.0161(3) Uani 1 1 d .
H1 H 0.2517(13) 0.0034(11) 0.0404(9) 0.015(4) Uiso 1 1 d .

loop_
_atom_site_aniso_label
_atom_site_aniso_U_11
_atom_site_aniso_U_22
_atom_site_aniso_U_33
_atom_site_aniso_U_23
_atom_site_aniso_U_13
_atom_site_aniso_U_12
C2 0.0261(8) 0.0205(9) 0.0135(7) -0.0011(6) -0.0001(6) 0.0009(7)
C1 0.0183(8) 0.0168(8) 0.0155(7) -0.0012(6) 0.0035(6) -0.0019(6)
C3 0.0329(9) 0.0167(8) 0.0169(8) 0.0005(6) -0.0007(7) 0.0027(7)
C4 0.0215(8) 0.0107(7) 0.0165(7) 0.0030(6) 0.0026(6) 0.0034(6)
C9 0.0255(9) 0.0183(8) 0.0224(8) 0.0037(6) 0.0010(7) -0.0036(7)
C8 0.0605(13) 0.0200(9) 0.0226(9) 0.0026(7) -0.0104(9) -0.0114(9)
C7 0.0899(18) 0.0257(10) 0.0152(8) 0.0034(7) 0.0154(10) 0.0093(10)
C6 0.0483(13) 0.0478(13) 0.0348(11) 0.0174(9) 0.0251(10) 0.0204(10)
C5 0.0218(9) 0.0368(10) 0.0309(9) 0.0135(8) 0.0051(7) 0.0075(8)
C10 0.0240(9) 0.0169(8) 0.0275(8) 0.0038(7) 0.0069(7) -0.0007(7)
C11 0.0153(7) 0.0180(8) 0.0168(7) 0.0012(6) 0.0003(6) -0.0002(6)
C12 0.0169(7) 0.0189(8) 0.0190(7) 0.0000(6) 0.0042(6) 0.0010(6)
C13 0.0148(7) 0.0172(8) 0.0151(7) -0.0016(6) -0.0004(6) 0.0023(6)
C14 0.0138(7) 0.0160(8) 0.0215(8) -0.0021(6) -0.0015(6) 0.0014(6)
C15 0.0221(8) 0.0204(8) 0.0228(8) -0.0001(7) 0.0010(6) 0.0029(7)
C16 0.0290(9) 0.0186(8) 0.0329(9) 0.0045(7) -0.0010(7) 0.0034(7)
C17 0.0303(10) 0.0159(8) 0.0420(10) -0.0069(7) -0.0063(8) 0.0055(7)
C18 0.0336(10) 0.0264(9) 0.0298(9) -0.0121(8) -0.0016(7) 0.0078(8)
C19 0.0235(8) 0.0224(8) 0.0205(8) -0.0032(7) -0.0003(6) 0.0035(7)
C20 0.0199(8) 0.0220(8) 0.0224(8) -0.0050(7) 0.0003(6) -0.0014(7)
C21 0.0134(7) 0.0174(8) 0.0184(7) -0.0041(6) 0.0014(6) 0.0027(6)
C22 0.0184(8) 0.0209(8) 0.0152(7) -0.0021(6) -0.0002(6) 0.0024(6)
C23 0.0149(7) 0.0176(8) 0.0159(7) 0.0001(6) 0.0026(6) 0.0045(6)
C24 0.0265(8) 0.0180(8) 0.0100(7) -0.0019(6) 0.0023(6) 0.0009(6)
C25 0.0307(9) 0.0192(8) 0.0176(7) -0.0022(6) -0.0012(6) 0.0016(7)
C26 0.0489(11) 0.0177(8) 0.0216(8) 0.0000(7) -0.0013(8) 0.0045(8)
C27 0.0561(12) 0.0178(8) 0.0187(8) -0.0020(7) 0.0078(8) -0.0094(8)
C28 0.0356(10) 0.0304(10) 0.0226(8) -0.0043(7) 0.0087(7) -0.0111(8)
C29 0.0270(9) 0.0236(9) 0.0204(8) -0.0006(7) 0.0052(6) -0.0008(7)
C30 0.0261(8) 0.0142(8) 0.0232(8) 0.0022(6) 0.0044(6) 0.0040(6)
C31 0.0227(8) 0.0145(7) 0.0147(7) 0.0021(6) 0.0066(6) 0.0049(6)
C32 0.0179(8) 0.0183(8) 0.0196(7) 0.0030(6) 0.0035(6) 0.0058(6)
C33 0.0171(7) 0.0179(8) 0.0121(7) -0.0005(6) 0.0045(5) 0.0037(6)
C34 0.0187(8) 0.0163(7) 0.0153(7) -0.0033(6) 0.0053(6) 0.0031(6)
C35 0.0177(8) 0.0201(8) 0.0199(8) -0.0005(6) 0.0023(6) 0.0033(6)
C36 0.0240(8) 0.0179(8) 0.0286(9) 0.0011(7) 0.0057(7) 0.0014(7)
C37 0.0200(8) 0.0200(8) 0.0349(9) -0.0077(7) 0.0055(7) -0.0014(7)
C38 0.0201(8) 0.0278(9) 0.0250(8) -0.0075(7) -0.0022(7) 0.0035(7)
C39 0.0228(8) 0.0207(8) 0.0185(8) -0.0010(6) 0.0016(6) 0.0047(7)
N2 0.0179(6) 0.0115(6) 0.0172(6) 0.0001(5) 0.0024(5) 0.0003(5)
N1 0.0187(6) 0.0110(6) 0.0172(6) -0.0001(5) 0.0018(5) 0.0015(5)
N4 0.0174(6) 0.0119(6) 0.0175(6) -0.0013(5) 0.0017(5) 0.0007(5)
N3 0.0191(6) 0.0118(6) 0.0162(6) -0.0001(5) 0.0024(5) 0.0006(5)
N6 0.0187(6) 0.0118(6) 0.0154(6) 0.0001(5) 0.0037(5) 0.0003(5)
N5 0.0187(6) 0.0124(6) 0.0139(6) -0.0008(5) 0.0017(5) 0.0004(5)
O2 0.0550(8) 0.0146(6) 0.0254(6) 0.0039(5) 0.0005(6) -0.0023(6)
O1 0.0786(10) 0.0191(7) 0.0174(6) -0.0026(5) 0.0056(6) -0.0136(6)
Ni1 0.01657(11) 0.01040(10) 0.01305(10) -0.00007(7) 0.00148(7) 0.00091(7)
B1 0.0184(8) 0.0123(8) 0.0177(8) -0.0008(6) 0.0019(7) 0.0006(7)

loop_
_atom_type_symbol
_atom_type_description
_atom_type_scat_dispersion_real
_atom_type_scat_dispersion_imag
_atom_type_scat_source
C C 0.0033 0.0016 'International Tables Vol C Tables 4.2.6.8 and 6.1.1.4'
N N 0.0061 0.0033 'International Tables Vol C Tables 4.2.6.8 and 6.1.1.4'
O O 0.0106 0.0060 'International Tables Vol C Tables 4.2.6.8 and 6.1.1.4'
Ni Ni 0.3393 1.1124 'International Tables Vol C Tables 4.2.6.8 and 6.1.1.4'
B B 0.0013 0.0007 'International Tables Vol C Tables 4.2.6.8 and 6.1.1.4'
H H 0.0000 0.0000 'International Tables Vol C Tables 4.2.6.8 and 6.1.1.4'

loop_
_geom_angle_atom_site_label_1
_geom_angle_atom_site_label_2
_geom_angle_atom_site_label_3
_geom_angle
O2 C2 Ni1 175.86(14)
O1 C1 C3 121.86(14)
O1 C1 Ni1 125.00(12)
C3 C1 Ni1 113.13(10)
C4 C3 C1 116.07(13)
C4 C3 H3A 108.3
C1 C3 H3A 108.3
C4 C3 H3B 108.3
C1 C3 H3B 108.3
H3A C3 H3B 107.4
C9 C4 C5 118.69(15)
C9 C4 C3 120.20(14)
C5 C4 C3 120.92(15)
C4 C9 C8 120.91(17)
C4 C9 H9 119.5
C8 C9 H9 119.5
C7 C8 C9 119.67(18)
C7 C8 H8 120.2
C9 C8 H8 120.2
C6 C7 C8 119.72(17)
C6 C7 H7 120.1
C8 C7 H7 120.1
C7 C6 C5 120.47(19)
C7 C6 H6 119.8
C5 C6 H6 119.8
C4 C5 C6 120.53(18)
C4 C5 H5 119.7
C6 C5 H5 119.7
C11 C10 H10A 109.5
C11 C10 H10B 109.5
H10A C10 H10B 109.5
C11 C10 H10C 109.5
H10A C10 H10C 109.5
H10B C10 H10C 109.5
N2 C11 C12 107.25(13)
N2 C11 C10 122.29(14)
C12 C11 C10 130.42(14)
C11 C12 C13 106.14(13)
C11 C12 H12 126.9
C13 C12 H12 126.9
N1 C13 C12 109.73(13)
N1 C13 C14 120.21(14)
C12 C13 C14 130.04(14)
C19 C14 C15 118.70(15)
C19 C14 C13 120.72(14)
C15 C14 C13 120.57(14)
C16 C15 C14 120.53(15)
C16 C15 H15 119.7
C14 C15 H15 119.7
C17 C16 C15 120.24(16)
C17 C16 H16 119.9
C15 C16 H16 119.9
C18 C17 C16 119.74(16)
C18 C17 H17 120.1
C16 C17 H17 120.1
C17 C18 C19 120.23(16)
C17 C18 H18 119.9
C19 C18 H18 119.9
C18 C19 C14 120.55(16)
C18 C19 H19 119.7
C14 C19 H19 119.7
C21 C20 H20A 109.5
C21 C20 H20B 109.5
H20A C20 H20B 109.5
C21 C20 H20C 109.5
H20A C20 H20C 109.5
H20B C20 H20C 109.5
N4 C21 C22 107.51(13)
N4 C21 C20 122.24(14)
C22 C21 C20 130.16(14)
C21 C22 C23 105.85(13)
C21 C22 H22 127.1
C23 C22 H22 127.1
N3 C23 C22 109.86(13)
N3 C23 C24 120.09(13)
C22 C23 C24 130.04(14)
C25 C24 C29 118.79(15)
C25 C24 C23 120.08(14)
C29 C24 C23 121.12(14)
C26 C25 C24 120.42(16)
C26 C25 H25 119.8
C24 C25 H25 119.8
C27 C26 C25 120.35(17)
C27 C26 H26 119.8
C25 C26 H26 119.8
C28 C27 C26 119.76(16)
C28 C27 H27 120.1
C26 C27 H27 120.1
C27 C28 C29 120.08(17)
C27 C28 H28 120.0
C29 C28 H28 120.0
C28 C29 C24 120.61(16)
C28 C29 H29 119.7
C24 C29 H29 119.7
C31 C30 H30A 109.5
C31 C30 H30B 109.5
H30A C30 H30B 109.5
C31 C30 H30C 109.5
H30A C30 H30C 109.5
H30B C30 H30C 109.5
N6 C31 C32 107.44(13)
N6 C31 C30 123.27(14)
C32 C31 C30 129.27(14)
C31 C32 C33 106.39(13)
C31 C32 H32 126.8
C33 C32 H32 126.8
N5 C33 C32 109.22(13)
N5 C33 C34 123.19(13)
C32 C33 C34 127.50(14)
C39 C34 C35 118.51(15)
C39 C34 C33 119.45(14)
C35 C34 C33 121.89(14)
C36 C35 C34 120.75(15)
C36 C35 H35 119.6
C34 C35 H35 119.6
C35 C36 C37 120.18(15)
C35 C36 H36 119.9
C37 C36 H36 119.9
C38 C37 C36 119.53(16)
C38 C37 H37 120.2
C36 C37 H37 120.2
C37 C38 C39 120.47(16)
C37 C38 H38 119.8
C39 C38 H38 119.8
C38 C39 C34 120.54(15)
C38 C39 H39 119.7
C34 C39 H39 119.7
C11 N2 N1 110.52(12)
C11 N2 B1 131.75(13)
N1 N2 B1 117.48(12)
C13 N1 N2 106.33(12)
C13 N1 Ni1 134.46(10)
N2 N1 Ni1 111.55(9)
C21 N4 N3 110.08(12)
C21 N4 B1 130.12(13)
N3 N4 B1 119.72(12)
C23 N3 N4 106.66(12)
C23 N3 Ni1 138.20(11)
N4 N3 Ni1 113.92(9)
C31 N6 N5 110.15(12)
C31 N6 B1 130.70(13)
N5 N6 B1 119.07(12)
C33 N5 N6 106.78(12)
C33 N5 Ni1 136.95(11)
N6 N5 Ni1 115.91(9)
C2 Ni1 C1 88.28(7)
C2 Ni1 N5 135.72(6)
C1 Ni1 N5 91.25(6)
C2 Ni1 N3 101.73(6)
C1 Ni1 N3 169.77(6)
N5 Ni1 N3 83.09(5)
C2 Ni1 N1 122.95(6)
C1 Ni1 N1 88.16(6)
N5 Ni1 N1 101.27(5)
N3 Ni1 N1 84.62(5)
N2 B1 N6 109.99(12)
N2 B1 N4 107.43(12)
N6 B1 N4 106.98(12)
N2 B1 H1 110.6(9)
N6 B1 H1 110.2(9)
N4 B1 H1 111.4(9)

loop_
_geom_bond_atom_site_label_1
_geom_bond_atom_site_label_2
_geom_bond_distance
C2 O2 1.138(2)
C2 Ni1 1.7848(16)
C1 O1 1.186(2)
C1 C3 1.543(2)
C1 Ni1 1.9518(15)
C3 C4 1.506(2)
C3 H3A 0.9700
C3 H3B 0.9700
C4 C9 1.380(2)
C4 C5 1.387(2)
C9 C8 1.390(2)
C9 H9 0.9300
C8 C7 1.384(3)
C8 H8 0.9300
C7 C6 1.373(3)
C7 H7 0.9300
C6 C5 1.382(3)
C6 H6 0.9300
C5 H5 0.9300
C10 C11 1.495(2)
C10 H10A 0.9600
C10 H10B 0.9600
C10 H10C 0.9600
C11 N2 1.3548(19)
C11 C12 1.385(2)
C12 C13 1.400(2)
C12 H12 0.9300
C13 N1 1.347(2)
C13 C14 1.477(2)
C14 C19 1.393(2)
C14 C15 1.398(2)
C15 C16 1.385(2)
C15 H15 0.9300
C16 C17 1.387(3)
C16 H16 0.9300
C17 C18 1.384(3)
C17 H17 0.9300
C18 C19 1.389(2)
C18 H18 0.9300
C19 H19 0.9300
C20 C21 1.496(2)
C20 H20A 0.9600
C20 H20B 0.9600
C20 H20C 0.9600
C21 N4 1.3549(19)
C21 C22 1.384(2)
C22 C23 1.403(2)
C22 H22 0.9300
C23 N3 1.3382(19)
C23 C24 1.483(2)
C24 C25 1.393(2)
C24 C29 1.391(2)
C25 C26 1.389(2)
C25 H25 0.9300
C26 C27 1.384(3)
C26 H26 0.9300
C27 C28 1.382(3)
C27 H27 0.9300
C28 C29 1.393(2)
C28 H28 0.9300
C29 H29 0.9300
C30 C31 1.496(2)
C30 H30A 0.9600
C30 H30B 0.9600
C30 H30C 0.9600
C31 N6 1.353(2)
C31 C32 1.375(2)
C32 C33 1.403(2)
C32 H32 0.9300
C33 N5 1.3411(19)
C33 C34 1.475(2)
C34 C39 1.395(2)
C34 C35 1.396(2)
C35 C36 1.387(2)
C35 H35 0.9300
C36 C37 1.388(2)
C36 H36 0.9300
C37 C38 1.384(2)
C37 H37 0.9300
C38 C39 1.388(2)
C38 H38 0.9300
C39 H39 0.9300
N2 N1 1.3719(17)
N2 B1 1.546(2)
N1 Ni1 2.0806(13)
N4 N3 1.3738(18)
N4 B1 1.548(2)
N3 Ni1 2.0461(13)
N6 N5 1.3715(17)
N6 B1 1.549(2)
N5 Ni1 2.0073(12)
B1 H1 1.086(17)
